data_7105639
loop_
_publ_author_name
'Jayaramulu, K.'
'Kanoo, Prakash'
'George, Subi J.'
'Maji, Tapas Kumar'

_publ_section_title
;
 Tunable emission from a porous metal-organic framework by employing an
 excited-state intramolecular proton transfer responsive ligand.
;
_journal_issue 42
_journal_name_full 'Chemical communications (Cambridge, England)'
_journal_page_first 7906
_journal_page_last 7908
_journal_paper_doi 10.1039/c0cc02069a
_journal_volume 46
_journal_year 2010
_chemical_formula_sum 'C14 H18 Mg N2 O8'
_chemical_formula_weight 366.61
_chemical_name_systematic
;
?
;
_space_group_IT_number 15
_symmetry_cell_setting monoclinic
_symmetry_space_group_name_Hall '-C 2yc'
_symmetry_space_group_name_H-M 'C 1 2/c 1'
_atom_sites_solution_hydrogens geom
_atom_sites_solution_primary direct
_atom_sites_solution_secondary difmap
_audit_creation_method SHELXL-97
_cell_angle_alpha 90.00
_cell_angle_beta 114.296(3)
_cell_angle_gamma 90.00
_cell_formula_units_Z 4
_cell_length_a 16.1344(16)
_cell_length_b 11.9074(11)
_cell_length_c 9.5856(9)
_cell_measurement_temperature 150(2)
_cell_volume 1678.5(3)
_computing_cell_refinement SMART
_computing_data_collection 'SMART (Bruker,2000)'
_computing_data_reduction 'SAINT (Bruker,2000)'
_computing_molecular_graphics 'Mercury 1.4.1'
_computing_publication_material 'PLATON (Spek, 2003)'
_computing_structure_refinement 'SHELXL-97 (Sheldrick, 1997)'
_computing_structure_solution 'SIR-92 (Altomare et al. 1994)'
_diffrn_ambient_temperature 150(2)
_diffrn_measured_fraction_theta_full 1.000
_diffrn_measured_fraction_theta_max 1.000
_diffrn_radiation_monochromator graphite
_diffrn_radiation_source 'fine-focus sealed tube'
_diffrn_radiation_type MoK\a
_diffrn_radiation_wavelength 0.71073
_diffrn_reflns_av_R_equivalents 0.0476
_diffrn_reflns_av_sigmaI/netI 0.0294
_diffrn_reflns_limit_h_max 15
_diffrn_reflns_limit_h_min -15
_diffrn_reflns_limit_k_max 11
_diffrn_reflns_limit_k_min -11
_diffrn_reflns_limit_l_max 9
_diffrn_reflns_limit_l_min -9
_diffrn_reflns_number 5363
_diffrn_reflns_theta_full 20.55
_diffrn_reflns_theta_max 20.55
_diffrn_reflns_theta_min 2.20
_exptl_absorpt_coefficient_mu 0.152
_exptl_absorpt_correction_T_max 0.9883
_exptl_absorpt_correction_T_min 0.8093
_exptl_absorpt_correction_type empirical
_exptl_absorpt_process_details SADABS
_exptl_crystal_colour 'light yellow'
_exptl_crystal_density_diffrn 1.451
_exptl_crystal_density_method 'not measured'
_exptl_crystal_description 'square block'
_exptl_crystal_F_000 768
_exptl_crystal_size_max 0.10
_exptl_crystal_size_mid 0.08
_exptl_crystal_size_min 0.08
_refine_diff_density_max 1.266
_refine_diff_density_min -0.344
_refine_diff_density_rms 0.087
_refine_ls_extinction_method none
_refine_ls_goodness_of_fit_ref 1.041
_refine_ls_hydrogen_treatment noref
_refine_ls_matrix_type full
_refine_ls_number_parameters 115
_refine_ls_number_reflns 846
_refine_ls_number_restraints 0
_refine_ls_restrained_S_all 1.041
_refine_ls_R_factor_all 0.0787
_refine_ls_R_factor_gt 0.0692
_refine_ls_shift/su_max 0.000
_refine_ls_shift/su_mean 0.000
_refine_ls_structure_factor_coef Fsqd
_refine_ls_weighting_details 'calc w=1/[\s^2^(Fo^2^)+(0.1086P)^2^+16.1984P] where P=(Fo^2^+2Fc^2^)/3'
_refine_ls_weighting_scheme calc
_refine_ls_wR_factor_gt 0.1852
_refine_ls_wR_factor_ref 0.1950
_reflns_number_gt 713
_reflns_number_total 846
_reflns_threshold_expression >2sigma(I)
_cod_data_source_file C0CC02069A.TXT
_cod_data_source_block complex1
_cod_depositor_comments
;
The following automatic conversions were performed:
'_symmetry_cell_setting' value 'Monoclinic' changed to 'monoclinic'
according to '/home/saulius/struct/CIF-dictionaries/cif_core.dic'
dictionary named 'cif_core.dic' version 2.4.1 from 2010-06-29.

Automatic conversion script
Id: cif_fix_enum 1527 2010-12-29 10:47:43Z saulius 

 Adding full bibliography for 7105639.cif.
;
_cod_original_sg_symbol_H-M C2/c
_cod_database_code 7105639

loop_
_symmetry_equiv_pos_as_xyz
'x, y, z'
'-x, y, -z+1/2'
'x+1/2, y+1/2, z'
'-x+1/2, y+1/2, -z+1/2'
'-x, -y, -z'
'x, -y, z-1/2'
'-x+1/2, -y+1/2, -z'
'x+1/2, -y+1/2, z-1/2'

loop_
_atom_site_label
_atom_site_type_symbol
_atom_site_fract_x
_atom_site_fract_y
_atom_site_fract_z
_atom_site_U_iso_or_equiv
_atom_site_adp_type
_atom_site_occupancy
_atom_site_symmetry_multiplicity
_atom_site_calc_flag
_atom_site_refinement_flags
_atom_site_disorder_assembly
_atom_site_disorder_group
C1 C 0.8779(4) 0.0737(5) 0.6572(7) 0.0215(15) Uani 1 1 d . . .
C2 C 0.8122(4) 0.1655(5) 0.5775(6) 0.0194(15) Uani 1 1 d . . .
C3 C 0.7607(4) 0.1590(5) 0.4193(6) 0.0209(16) Uani 1 1 d . . .
H3 H 0.7685 0.0981 0.3652 0.025 Uiso 1 1 calc R . .
C4 C 0.6987(4) 0.2407(5) 0.3428(6) 0.0215(15) Uani 1 1 d . . .
C5 C 0.9207(4) 0.2076(5) 0.3022(8) 0.0255(16) Uani 1 1 d . . .
H5 H 0.9013 0.1611 0.2167 0.031 Uiso 1 1 calc R . .
C6 C 0.9193(5) 0.3890(6) 0.4114(8) 0.0434(19) Uani 1 1 d . . .
H6A H 0.8953 0.4625 0.3764 0.065 Uiso 1 1 calc R . .
H6B H 0.9843 0.3930 0.4634 0.065 Uiso 1 1 calc R . .
H6C H 0.8947 0.3613 0.4805 0.065 Uiso 1 1 calc R . .
C7 C 0.8345(5) 0.3583(6) 0.1320(8) 0.046(2) Uani 1 1 d . . .
H7A H 0.8238 0.4367 0.1412 0.069 Uiso 1 1 calc R . .
H7B H 0.7777 0.3186 0.0947 0.069 Uiso 1 1 calc R . .
H7C H 0.8625 0.3488 0.0617 0.069 Uiso 1 1 calc R . .
N1 N 0.8945(3) 0.3139(4) 0.2817(5) 0.0255(14) Uani 1 1 d . . .
O1 O 0.8988(3) 0.0038(3) 0.5802(4) 0.0242(12) Uani 1 1 d . . .
O2 O 0.9079(3) 0.0721(3) 0.8032(4) 0.0282(12) Uani 1 1 d . . .
O3 O 0.6503(3) 0.2238(4) 0.1890(5) 0.0465(15) Uani 1 1 d . . .
H3A H 0.6152 0.2764 0.1526 0.070 Uiso 1 1 calc R . .
O4 O 0.9692(3) 0.1659(3) 0.4275(5) 0.0263(12) Uani 1 1 d . . .
Mg1 Mg 1.0000 0.0000 0.5000 0.0204(9) Uani 1 2 d S . .

loop_
_atom_site_aniso_label
_atom_site_aniso_U_11
_atom_site_aniso_U_22
_atom_site_aniso_U_33
_atom_site_aniso_U_23
_atom_site_aniso_U_13
_atom_site_aniso_U_12
C1 0.021(3) 0.019(4) 0.025(4) 0.002(3) 0.010(3) -0.003(3)
C2 0.020(3) 0.022(4) 0.017(4) -0.001(3) 0.008(3) -0.001(3)
C3 0.022(3) 0.016(3) 0.024(4) -0.005(3) 0.009(3) -0.002(3)
C4 0.022(3) 0.030(4) 0.007(3) 0.001(3) 0.000(3) 0.002(3)
C5 0.031(4) 0.018(4) 0.029(4) -0.003(3) 0.014(3) -0.003(3)
C6 0.052(5) 0.020(4) 0.050(5) -0.011(4) 0.013(4) -0.001(3)
C7 0.055(5) 0.032(4) 0.044(5) 0.012(4) 0.014(4) 0.005(4)
N1 0.029(3) 0.017(3) 0.029(3) 0.002(3) 0.010(3) 0.000(2)
O1 0.027(2) 0.019(2) 0.025(2) 0.000(2) 0.009(2) 0.0038(19)
O2 0.032(3) 0.029(3) 0.020(3) 0.007(2) 0.007(2) 0.010(2)
O3 0.052(3) 0.043(3) 0.032(3) -0.002(2) 0.004(2) 0.015(2)
O4 0.031(3) 0.016(2) 0.028(3) 0.003(2) 0.008(2) 0.002(2)
Mg1 0.0240(17) 0.0157(17) 0.0181(16) 0.0004(12) 0.0053(13) -0.0002(12)

loop_
_atom_type_symbol
_atom_type_description
_atom_type_scat_dispersion_real
_atom_type_scat_dispersion_imag
_atom_type_scat_source
C C 0.0033 0.0016 'International Tables Vol C Tables 4.2.6.8 and 6.1.1.4'
H H 0.0000 0.0000 'International Tables Vol C Tables 4.2.6.8 and 6.1.1.4'
N N 0.0061 0.0033 'International Tables Vol C Tables 4.2.6.8 and 6.1.1.4'
O O 0.0106 0.0060 'International Tables Vol C Tables 4.2.6.8 and 6.1.1.4'
Mg Mg 0.0486 0.0363 'International Tables Vol C Tables 4.2.6.8 and 6.1.1.4'

loop_
_geom_angle_atom_site_label_1
_geom_angle_atom_site_label_2
_geom_angle_atom_site_label_3
_geom_angle
_geom_angle_site_symmetry_1
_geom_angle_site_symmetry_3
_geom_angle_publ_flag
O1 C1 O2 124.3(5) . . ?
O1 C1 C2 119.6(5) . . ?
O2 C1 C2 116.1(5) . . ?
C3 C2 C4 118.8(5) . 7_656 ?
C3 C2 C1 119.5(5) . . ?
C4 C2 C1 121.7(5) 7_656 . ?
C4 C3 C2 121.1(5) . . ?
C4 C3 H3 119.4 . . ?
C2 C3 H3 119.4 . . ?
O3 C4 C3 116.0(5) . . ?
O3 C4 C2 124.0(5) . 7_656 ?
C3 C4 C2 120.0(5) . 7_656 ?
O4 C5 N1 124.4(6) . . ?
O4 C5 H5 117.8 . . ?
N1 C5 H5 117.8 . . ?
N1 C6 H6A 109.5 . . ?
N1 C6 H6B 109.5 . . ?
H6A C6 H6B 109.5 . . ?
N1 C6 H6C 109.5 . . ?
H6A C6 H6C 109.5 . . ?
H6B C6 H6C 109.5 . . ?
N1 C7 H7A 109.5 . . ?
N1 C7 H7B 109.5 . . ?
H7A C7 H7B 109.5 . . ?
N1 C7 H7C 109.5 . . ?
H7A C7 H7C 109.5 . . ?
H7B C7 H7C 109.5 . . ?
C5 N1 C6 120.3(5) . . ?
C5 N1 C7 122.3(5) . . ?
C6 N1 C7 117.3(5) . . ?
C1 O1 Mg1 132.9(4) . . ?
C1 O2 Mg1 144.9(4) . 2_756 ?
C4 O3 H3A 109.5 . . ?
C5 O4 Mg1 132.3(4) . . ?
O2 Mg1 O2 180.00(19) 6 2_756 ?
O2 Mg1 O1 91.88(15) 6 5_756 ?
O2 Mg1 O1 88.12(15) 2_756 5_756 ?
O2 Mg1 O1 88.12(15) 6 . ?
O2 Mg1 O1 91.88(15) 2_756 . ?
O1 Mg1 O1 180.000(1) 5_756 . ?
O2 Mg1 O4 96.14(16) 6 . ?
O2 Mg1 O4 83.86(16) 2_756 . ?
O1 Mg1 O4 90.73(15) 5_756 . ?
O1 Mg1 O4 89.27(15) . . ?
O2 Mg1 O4 83.86(16) 6 5_756 ?
O2 Mg1 O4 96.14(16) 2_756 5_756 ?
O1 Mg1 O4 89.27(15) 5_756 5_756 ?
O1 Mg1 O4 90.73(15) . 5_756 ?
O4 Mg1 O4 180.000(1) . 5_756 ?

loop_
_geom_bond_atom_site_label_1
_geom_bond_atom_site_label_2
_geom_bond_distance
_geom_bond_site_symmetry_2
_geom_bond_publ_flag
C1 O1 1.247(7) . ?
C1 O2 1.279(7) . ?
C1 C2 1.495(8) . ?
C2 C3 1.400(8) . ?
C2 C4 1.404(8) 7_656 ?
C3 C4 1.372(8) . ?
C3 H3 0.9300 . ?
C4 O3 1.370(7) . ?
C4 C2 1.404(8) 7_656 ?
C5 O4 1.236(7) . ?
C5 N1 1.324(8) . ?
C5 H5 0.9300 . ?
C6 N1 1.448(8) . ?
C6 H6A 0.9600 . ?
C6 H6B 0.9600 . ?
C6 H6C 0.9600 . ?
C7 N1 1.460(8) . ?
C7 H7A 0.9600 . ?
C7 H7B 0.9600 . ?
C7 H7C 0.9600 . ?
O1 Mg1 2.072(4) . ?
O2 Mg1 2.048(4) 2_756 ?
O3 H3A 0.8200 . ?
O4 Mg1 2.085(4) . ?
Mg1 O2 2.048(4) 6 ?
Mg1 O2 2.048(4) 2_756 ?
Mg1 O1 2.072(4) 5_756 ?
Mg1 O4 2.085(4) 5_756 ?
